data_1518089
loop_
_publ_author_name
'Efremov, V. A.'
'Melnikov, P. P.'
'Komissarova, L. N.'

_publ_section_title
;
 Sur de nouveaux composes de type glaserite
;
_journal_name_full 'Revue de Chimie Minerale'
_journal_page_first 666
_journal_page_last 675
_journal_volume 22
_journal_year 1985
_chemical_formula_sum 'Cs K2 O8 P2 Sc'
_chemical_formula_weight 446.01
_space_group_IT_number 147
_symmetry_cell_setting trigonal
_symmetry_Int_Tables_number 147
_symmetry_space_group_name_Hall '-P 3'
_symmetry_space_group_name_H-M 'P -3'
_cell_angle_alpha 90
_cell_angle_beta 90
_cell_angle_gamma 120
_cell_formula_units_Z 3
_cell_length_a 5.4836(6)
_cell_length_b 5.4836(6)
_cell_length_c 7.9157(9)
_cell_volume 206.13(4)
_diffrn_ambient_temperature 293
_diffrn_radiation_probe x-ray
_diffrn_radiation_type CuK\a
_diffrn_radiation_wavelength 1.542
_exptl_absorpt_coefficient_mu 54.571
_exptl_crystal_density_diffrn 3.593
_exptl_crystal_F_000 208
_cod_data_source_file RCM-1985-22-666-675-2.cif
_cod_data_source_block K2CsSc
_cod_original_cell_volume 206.14(6)
_cod_database_code 1518089

loop_
_symmetry_equiv_pos_site_id
_symmetry_equiv_pos_as_xyz
1 x,y,z
2 -y,x-y,z
3 -x+y,-x,z
4 -x,-y,-z
5 y,-x+y,-z
6 x-y,x,-z

loop_
_atom_site_label
_atom_site_type_symbol
_atom_site_thermal_displace_type
_atom_site_fract_x
_atom_site_fract_y
_atom_site_fract_z
_atom_site_occupancy
_atom_site_U_iso_or_equiv
Sc1 Sc Uiso 0.00000 0.00000 0.00000 1.000 0.0127
P1 P Uiso 0.66667 0.33333 0.21900 1.000 0.0127
O1 O Uiso 0.66667 0.33333 0.41130 1.000 0.0127
O2 O Uiso 0.17990 -0.17900 -0.15420 1.000 0.0127
Cs1 Cs Uiso 0.00000 0.00000 0.50000 1.000 0.0127
K1 K Uiso 0.66667 0.33333 0.73340 1.000 0.0127

loop_
_atom_type_symbol
_atom_type_description
_atom_type_scat_dispersion_real
_atom_type_scat_dispersion_imag
_atom_type_scat_source
Cs Cs -0.7457 7.9052 ' International Tables Vol C Tables 4.2.6.8 and 6.1.1.4'
K K 0.3868 1.0657 ' International Tables Vol C Tables 4.2.6.8 and 6.1.1.4'
O O 0.0492 0.0322 ' International Tables Vol C Tables 4.2.6.8 and 6.1.1.4'
P P 0.2955 0.4335 ' International Tables Vol C Tables 4.2.6.8 and 6.1.1.4'
Sc Sc 0.3119 1.5331 ' International Tables Vol C Tables 4.2.6.8 and 6.1.1.4'

loop_
_geom_angle_atom_site_label_1
_geom_angle_atom_site_label_2
_geom_angle_atom_site_label_3
_geom_angle
_geom_angle_site_symmetry_1
_geom_angle_site_symmetry_3
_geom_angle_publ_flag
O2 Sc1 O2 89.51 . 2_555 yes
O2 Sc1 O2 89.51 . 3_555 yes
O2 Sc1 O2 180.00 . 4_555 yes
O2 Sc1 O2 90.49 . 5_555 yes
O2 Sc1 O2 90.49 . 6_555 yes
O2 Sc1 O2 89.51 2_555 3_555 yes
O2 Sc1 O2 90.49 2_555 4_555 yes
O2 Sc1 O2 180.00 2_555 5_555 yes
O2 Sc1 O2 90.49 2_555 6_555 yes
O2 Sc1 O2 90.49 3_555 4_555 yes
O2 Sc1 O2 90.49 3_555 5_555 yes
O2 Sc1 O2 180.00 3_555 6_555 yes
O2 Sc1 O2 89.51 4_555 5_555 yes
O2 Sc1 O2 89.51 4_555 6_555 yes
O2 Sc1 O2 89.51 5_555 6_555 yes
O1 P1 O2 109.34 . 4_655 yes
O1 P1 O2 109.34 . 5_665 yes
O1 P1 O2 109.34 . 6_555 yes
O2 P1 O2 109.60 4_655 5_665 yes
O2 P1 O2 109.60 4_655 6_555 yes
O2 P1 O2 109.60 5_665 6_555 yes
Sc1 O2 P1 163.73 . 4_655 yes

loop_
_geom_bond_atom_site_label_1
_geom_bond_atom_site_label_2
_geom_bond_distance
_geom_bond_site_symmetry_2
_geom_bond_publ_flag
Sc1 O2 2.0964 . yes
Sc1 O2 2.0964 2_555 yes
Sc1 O2 2.0964 3_555 yes
Sc1 O2 2.0964 4_555 yes
Sc1 O2 2.0964 5_555 yes
Sc1 O2 2.0964 6_555 yes
P1 O1 1.5222(2) . yes
P1 O2 1.5490 4_655 yes
P1 O2 1.5490 5_665 yes
P1 O2 1.5490 6_555 yes
